data_1547434
loop_
_publ_author_name
'Anuradha R. Pallipurath'
'Jonathan M. Skelton'
'Mark R. Warren'
'Naghmeh Kamali'
'Patrick McArdle'
'Andrea Erxleben'

_publ_section_title
;
 Sulfamerazine: Understanding the Influence of Slip Planes in the
 Polymorphic Phase Transformation through X-Ray Crystallographic Studies
 and ab Initio Lattice Dynamics
;
_journal_name_full 'Molecular Pharmaceutics'
_journal_page_first 3735
_journal_page_last 3748
_journal_paper_doi 10.1021/acs.molpharmaceut.5b00504
_journal_volume 12
_journal_year 2015
_chemical_formula_moiety 'C11 H12 N4 O2 S'
_chemical_formula_sum 'C11 H12 N4 O2 S'
_chemical_formula_weight 264.31
_chemical_name_common Sulfamerazine
_chemical_name_systematic 4-amino-N-(4-methylpyrimidin-2-yl)
_space_group_crystal_system orthorhombic
_space_group_IT_number 61
_space_group_name_Hall '-P 2ac 2ab'
_space_group_name_H-M_alt 'P b c a'
_symmetry_space_group_name_Hall '-P 2ac 2ab'
_symmetry_space_group_name_H-M 'P b c a'
_atom_sites_solution_hydrogens mixed
_cell_angle_alpha 90
_cell_angle_beta 90
_cell_angle_gamma 90
_cell_formula_units_Z 8
_cell_length_a 9.1228(4)
_cell_length_b 11.6522(6)
_cell_length_c 22.8488(10)
_cell_measurement_reflns_used 2090
_cell_measurement_temperature 260.0(1)
_cell_measurement_theta_max 28.7410
_cell_measurement_theta_min 4.2270
_cell_volume 2428.8(2)
_computing_cell_refinement
;
'Tue Feb 03 18:18:40 2015'
;
_computing_data_collection
;
'Tue Feb 03 18:18:40 2015'
;
_computing_data_reduction
;
'Tue Feb 03 18:18:40 2015'
;
_computing_molecular_graphics OSCAIL
_computing_structure_refinement 'SHELXL-2014/7 (Sheldrick, 2014)'
_computing_structure_solution SHELXT
_diffrn_ambient_temperature 260.0(1)
_diffrn_detector_area_resol_mean 16.1048
_diffrn_measured_fraction_theta_full 0.997
_diffrn_measured_fraction_theta_max 0.856
_diffrn_measurement_device_type 'Xcalibur, Sapphire3'
_diffrn_measurement_method '\w scans'
_diffrn_radiation_type MoK\a
_diffrn_radiation_wavelength 0.71073
_diffrn_reflns_av_R_equivalents 0.0231
_diffrn_reflns_av_unetI/netI 0.0368
_diffrn_reflns_Laue_measured_fraction_full 0.997
_diffrn_reflns_Laue_measured_fraction_max 0.856
_diffrn_reflns_limit_h_max 12
_diffrn_reflns_limit_h_min -8
_diffrn_reflns_limit_k_max 15
_diffrn_reflns_limit_k_min -14
_diffrn_reflns_limit_l_max 30
_diffrn_reflns_limit_l_min -30
_diffrn_reflns_number 7159
_diffrn_reflns_point_group_measured_fraction_full 0.997
_diffrn_reflns_point_group_measured_fraction_max 0.856
_diffrn_reflns_theta_full 25.242
_diffrn_reflns_theta_max 29.316
_diffrn_reflns_theta_min 3.609
_diffrn_source 'Enhance (Mo) X-ray Source'
_exptl_absorpt_coefficient_mu 0.267
_exptl_absorpt_correction_T_max 1.00000
_exptl_absorpt_correction_T_min 0.98515
_exptl_absorpt_correction_type multi-scan
_exptl_absorpt_process_details
;
crysalispro, agilent technologies,
version 1.171.37.33 (release 27-03-2014 crysalis171 .net)
(compiled mar 27 2014,17:12:48)
empirical absorption correction using spherical harmonics,
 implemented in scale3 abspack scaling algorithm.
;
_exptl_crystal_colour Colourless
_exptl_crystal_density_diffrn 1.446
_exptl_crystal_description Parallelepiped
_exptl_crystal_F_000 1104
_exptl_crystal_size_max 0.50
_exptl_crystal_size_mid 0.40
_exptl_crystal_size_min 0.20
_refine_diff_density_max 0.256
_refine_diff_density_min -0.447
_refine_diff_density_rms 0.053
_refine_ls_extinction_coef .
_refine_ls_extinction_method none
_refine_ls_goodness_of_fit_ref 1.088
_refine_ls_hydrogen_treatment mixed
_refine_ls_matrix_type full
_refine_ls_number_parameters 176
_refine_ls_number_reflns 2852
_refine_ls_number_restraints 3
_refine_ls_restrained_S_all 1.088
_refine_ls_R_factor_all 0.0661
_refine_ls_R_factor_gt 0.0449
_refine_ls_shift/su_max 0.001
_refine_ls_shift/su_mean 0.000
_refine_ls_structure_factor_coef Fsqd
_refine_ls_weighting_details 'w=1/[\s^2^(Fo^2^)+(0.0449P)^2^+0.6939P] where P=(Fo^2^+2Fc^2^)/3'
_refine_ls_weighting_scheme calc
_refine_ls_wR_factor_gt 0.1015
_refine_ls_wR_factor_ref 0.1148
_reflns_Friedel_coverage 0.000
_reflns_Friedel_fraction_full .
_reflns_Friedel_fraction_max .
_reflns_number_gt 2123
_reflns_number_total 2852
_reflns_threshold_expression 'I > 2\s(I)'
_cod_data_source_file Exp_Form-II2FInHouse_Form-II_260K.cif
_cod_data_source_block smz_f2_260
_cod_database_code 1547434
_shelx_space_group_comment
;
The symmetry employed for this shelxl refinement is uniquely defined
by the following loop, which should always be used as a source of
symmetry information in preference to the above space-group names.
They are only intended as comments.
;
_shelx_estimated_absorpt_t_min 0.878
_shelx_estimated_absorpt_t_max 0.949

loop_
_space_group_symop_operation_xyz
'x, y, z'
'-x+1/2, -y, z+1/2'
'-x, y+1/2, -z+1/2'
'x+1/2, -y+1/2, -z'
'-x, -y, -z'
'x-1/2, y, -z-1/2'
'x, -y-1/2, z-1/2'
'-x-1/2, y-1/2, z'

loop_
_atom_site_label
_atom_site_type_symbol
_atom_site_fract_x
_atom_site_fract_y
_atom_site_fract_z
_atom_site_U_iso_or_equiv
_atom_site_adp_type
_atom_site_occupancy
_atom_site_site_symmetry_order
_atom_site_calc_flag
_atom_site_refinement_flags_posn
_atom_site_refinement_flags_adp
_atom_site_refinement_flags_occupancy
_atom_site_disorder_assembly
_atom_site_disorder_group
S1 S 0.66728(5) 0.34663(4) 0.38977(2) 0.03185(16) Uani 1 1 d . . . . .
O1 O 0.80199(15) 0.39721(13) 0.40954(6) 0.0397(4) Uani 1 1 d . . . . .
O2 O 0.65746(17) 0.22445(12) 0.38622(7) 0.0432(4) Uani 1 1 d . . . . .
N1 N 0.5437(3) 0.53286(19) 0.15520(9) 0.0519(6) Uani 1 1 d D . . . .
N2 N 0.54878(19) 0.39487(15) 0.43747(8) 0.0345(4) Uani 1 1 d D . . . .
N3 N 0.33399(18) 0.42635(15) 0.48541(8) 0.0348(4) Uani 1 1 d . . . . .
N4 N 0.34450(19) 0.28601(14) 0.40921(8) 0.0368(4) Uani 1 1 d . . . . .
C1 C 0.6238(2) 0.40438(17) 0.32187(9) 0.0318(4) Uani 1 1 d . . . . .
C2 C 0.6665(2) 0.51527(17) 0.30799(10) 0.0360(5) Uani 1 1 d . . . . .
H2 H 0.7134 0.5603 0.3359 0.047 Uiso 1 1 calc R U . . .
C3 C 0.6396(2) 0.55896(17) 0.25310(11) 0.0402(5) Uani 1 1 d . . . . .
H3 H 0.6702 0.6330 0.2440 0.052 Uiso 1 1 calc R U . . .
C4 C 0.5667(2) 0.49332(18) 0.21073(10) 0.0385(5) Uani 1 1 d . . . . .
C5 C 0.5219(3) 0.38245(19) 0.22590(10) 0.0463(6) Uani 1 1 d . . . . .
H5 H 0.4719 0.3378 0.1987 0.060 Uiso 1 1 calc R U . . .
C6 C 0.5511(3) 0.33868(19) 0.28059(10) 0.0441(6) Uani 1 1 d . . . . .
H6 H 0.5218 0.2644 0.2899 0.057 Uiso 1 1 calc R U . . .
C7 C 0.4021(2) 0.36649(16) 0.44335(9) 0.0312(4) Uani 1 1 d . . . . .
C8 C 0.1924(2) 0.4012(2) 0.49274(10) 0.0418(5) Uani 1 1 d . . . . .
H8 H 0.1398 0.4408 0.5212 0.054 Uiso 1 1 calc R U . . .
C9 C 0.1215(2) 0.3202(2) 0.46036(10) 0.0428(5) Uani 1 1 d . . . . .
H9 H 0.0228 0.3043 0.4664 0.056 Uiso 1 1 calc R U . . .
C10 C 0.2012(2) 0.26253(18) 0.41816(10) 0.0393(5) Uani 1 1 d . . . . .
C11 C 0.1343(3) 0.1698(2) 0.38183(12) 0.0581(7) Uani 1 1 d . . . . .
H11A H 0.1470 0.1876 0.3411 0.076 Uiso 1 1 calc R U . . .
H11B H 0.0316 0.1642 0.3905 0.076 Uiso 1 1 calc R U . . .
H11C H 0.1812 0.0980 0.3905 0.076 Uiso 1 1 calc R U . . .
H1N1 H 0.550(3) 0.6051(16) 0.1457(13) 0.082(10) Uiso 1 1 d D . . . .
H2N1 H 0.480(2) 0.4926(19) 0.1346(11) 0.057(8) Uiso 1 1 d D . . . .
H1N2 H 0.579(3) 0.4492(17) 0.4597(9) 0.047(7) Uiso 1 1 d D . . . .

loop_
_atom_site_aniso_label
_atom_site_aniso_U_11
_atom_site_aniso_U_22
_atom_site_aniso_U_33
_atom_site_aniso_U_23
_atom_site_aniso_U_13
_atom_site_aniso_U_12
S1 0.0320(3) 0.0343(3) 0.0292(3) -0.0030(2) 0.0004(2) 0.0039(2)
O1 0.0287(7) 0.0561(9) 0.0343(8) -0.0016(7) -0.0005(6) 0.0030(7)
O2 0.0564(10) 0.0333(8) 0.0400(9) -0.0031(7) -0.0003(7) 0.0093(7)
N1 0.0683(15) 0.0464(12) 0.0411(11) 0.0067(11) -0.0175(11) -0.0030(11)
N2 0.0310(9) 0.0381(9) 0.0344(9) -0.0109(8) 0.0042(8) -0.0054(8)
N3 0.0303(9) 0.0421(9) 0.0318(9) -0.0035(8) 0.0029(7) -0.0027(7)
N4 0.0370(10) 0.0371(9) 0.0364(9) -0.0008(8) -0.0031(8) -0.0057(8)
C1 0.0324(10) 0.0336(9) 0.0293(10) -0.0031(9) -0.0010(9) 0.0022(8)
C2 0.0406(12) 0.0312(10) 0.0362(11) -0.0063(9) -0.0073(9) 0.0013(9)
C3 0.0479(13) 0.0298(10) 0.0430(12) 0.0019(10) -0.0066(11) -0.0010(9)
C4 0.0393(12) 0.0397(11) 0.0365(11) 0.0005(10) -0.0062(9) 0.0054(9)
C5 0.0579(15) 0.0421(12) 0.0389(12) -0.0030(10) -0.0160(12) -0.0098(11)
C6 0.0542(14) 0.0374(11) 0.0407(12) 0.0013(11) -0.0078(11) -0.0113(10)
C7 0.0320(11) 0.0327(10) 0.0288(10) 0.0028(9) -0.0006(9) -0.0013(9)
C8 0.0343(11) 0.0541(13) 0.0371(11) 0.0025(11) 0.0044(10) -0.0009(10)
C9 0.0322(12) 0.0560(13) 0.0402(12) 0.0078(12) -0.0015(10) -0.0080(10)
C10 0.0386(11) 0.0388(11) 0.0406(12) 0.0092(10) -0.0095(10) -0.0086(9)
C11 0.0540(15) 0.0540(14) 0.0663(18) -0.0048(14) -0.0143(14) -0.0164(12)

loop_
_atom_type_symbol
_atom_type_description
_atom_type_scat_dispersion_real
_atom_type_scat_dispersion_imag
_atom_type_scat_source
C C 0.0033 0.0016 'International Tables Vol C Tables 4.2.6.8 and 6.1.1.4'
H H 0.0000 0.0000 'International Tables Vol C Tables 4.2.6.8 and 6.1.1.4'
N N 0.0061 0.0033 'International Tables Vol C Tables 4.2.6.8 and 6.1.1.4'
O O 0.0106 0.0060 'International Tables Vol C Tables 4.2.6.8 and 6.1.1.4'
S S 0.1246 0.1234 'International Tables Vol C Tables 4.2.6.8 and 6.1.1.4'

loop_
_geom_angle_atom_site_label_1
_geom_angle_atom_site_label_2
_geom_angle_atom_site_label_3
_geom_angle
_geom_angle_site_symmetry_1
_geom_angle_site_symmetry_3
O2 S1 O1 118.72(9) . .
O2 S1 N2 109.81(9) . .
O1 S1 N2 102.42(9) . .
O2 S1 C1 108.72(9) . .
O1 S1 C1 108.50(9) . .
N2 S1 C1 108.14(10) . .
C4 N1 H1N1 123(2) . .
C4 N1 H2N1 114.6(17) . .
H1N1 N1 H2N1 115(3) . .
C7 N2 S1 128.43(15) . .
C7 N2 H1N2 115.7(17) . .
S1 N2 H1N2 115.6(17) . .
C8 N3 C7 115.12(19) . .
C7 N4 C10 115.89(19) . .
C6 C1 C2 119.61(19) . .
C6 C1 S1 120.25(16) . .
C2 C1 S1 120.09(16) . .
C3 C2 C1 120.24(19) . .
C3 C2 H2 119.9 . .
C1 C2 H2 119.9 . .
C2 C3 C4 120.82(19) . .
C2 C3 H3 119.6 . .
C4 C3 H3 119.6 . .
N1 C4 C5 119.8(2) . .
N1 C4 C3 122.0(2) . .
C5 C4 C3 118.1(2) . .
C6 C5 C4 120.7(2) . .
C6 C5 H5 119.6 . .
C4 C5 H5 119.6 . .
C5 C6 C1 120.5(2) . .
C5 C6 H6 119.8 . .
C1 C6 H6 119.8 . .
N4 C7 N3 127.25(19) . .
N4 C7 N2 119.58(18) . .
N3 C7 N2 113.16(18) . .
N3 C8 C9 122.9(2) . .
N3 C8 H8 118.6 . .
C9 C8 H8 118.6 . .
C8 C9 C10 117.8(2) . .
C8 C9 H9 121.1 . .
C10 C9 H9 121.1 . .
N4 C10 C9 121.1(2) . .
N4 C10 C11 117.3(2) . .
C9 C10 C11 121.6(2) . .
C10 C11 H11A 109.5 . .
C10 C11 H11B 109.5 . .
H11A C11 H11B 109.5 . .
C10 C11 H11C 109.5 . .
H11A C11 H11C 109.5 . .
H11B C11 H11C 109.5 . .

loop_
_geom_bond_atom_site_label_1
_geom_bond_atom_site_label_2
_geom_bond_distance
_geom_bond_site_symmetry_2
S1 O2 1.4288(15) .
S1 O1 1.4359(15) .
S1 N2 1.6348(18) .
S1 C1 1.737(2) .
N1 C4 1.366(3) .
N1 H1N1 0.871(17) .
N1 H2N1 0.883(16) .
N2 C7 1.385(3) .
N2 H1N2 0.858(16) .
N3 C8 1.335(3) .
N3 C7 1.340(3) .
N4 C7 1.328(3) .
N4 C10 1.351(3) .
C1 C6 1.384(3) .
C1 C2 1.386(3) .
C2 C3 1.375(3) .
C2 H2 0.9300 .
C3 C4 1.402(3) .
C3 H3 0.9300 .
C4 C5 1.398(3) .
C5 C6 1.376(3) .
C5 H5 0.9300 .
C6 H6 0.9300 .
C8 C9 1.363(3) .
C8 H8 0.9300 .
C9 C10 1.382(3) .
C9 H9 0.9300 .
C10 C11 1.493(3) .
C11 H11A 0.9600 .
C11 H11B 0.9600 .
C11 H11C 0.9600 .

loop_
_geom_torsion_atom_site_label_1
_geom_torsion_atom_site_label_2
_geom_torsion_atom_site_label_3
_geom_torsion_atom_site_label_4
_geom_torsion
_geom_torsion_site_symmetry_1
_geom_torsion_site_symmetry_2
_geom_torsion_site_symmetry_3
_geom_torsion_site_symmetry_4
O2 S1 N2 C7 -46.9(2) . . . .
O1 S1 N2 C7 -173.92(18) . . . .
C1 S1 N2 C7 71.6(2) . . . .
O2 S1 C1 C6 17.2(2) . . . .
O1 S1 C1 C6 147.60(18) . . . .
N2 S1 C1 C6 -102.02(19) . . . .
O2 S1 C1 C2 -160.51(17) . . . .
O1 S1 C1 C2 -30.1(2) . . . .
N2 S1 C1 C2 80.30(19) . . . .
C6 C1 C2 C3 -1.4(3) . . . .
S1 C1 C2 C3 176.28(16) . . . .
C1 C2 C3 C4 1.1(3) . . . .
C2 C3 C4 N1 -177.4(2) . . . .
C2 C3 C4 C5 0.1(3) . . . .
N1 C4 C5 C6 176.4(2) . . . .
C3 C4 C5 C6 -1.1(4) . . . .
C4 C5 C6 C1 0.8(4) . . . .
C2 C1 C6 C5 0.4(4) . . . .
S1 C1 C6 C5 -177.27(19) . . . .
C10 N4 C7 N3 0.1(3) . . . .
C10 N4 C7 N2 179.29(19) . . . .
C8 N3 C7 N4 -0.4(3) . . . .
C8 N3 C7 N2 -179.70(18) . . . .
S1 N2 C7 N4 3.8(3) . . . .
S1 N2 C7 N3 -176.84(15) . . . .
C7 N3 C8 C9 0.5(3) . . . .
N3 C8 C9 C10 -0.2(3) . . . .
C7 N4 C10 C9 0.3(3) . . . .
C7 N4 C10 C11 -178.07(19) . . . .
C8 C9 C10 N4 -0.2(3) . . . .
C8 C9 C10 C11 178.1(2) . . . .
